data_4507946
loop_
_publ_author_name
'Yu, Hongwei'
'Pan, Shilie'
'Wu, Hongping'
'Yang, Zhihua'
'Dong, Lingyun'
'Su, Xin'
'Zhang, Bingbing'
'Li, Hongyi'

_publ_section_title
;
 Effect of Rigid Units on the Symmetry of the Framework: Design and
 Synthesis of Centrosymmetric NaBa4(B5O9)2F2Cl and Noncentrosymmetric
 NaBa4(AlB4O9)2Br3
;
_journal_issue 8
_journal_name_full 'Crystal Growth &amp; Design'
_journal_page_first 3514
_journal_paper_doi 10.1021/cg4004774
_journal_volume 13
_journal_year 2013
_chemical_formula_sum 'Al2 B8 Ba4 Br3 Na O18'
_chemical_formula_weight 1240.52
_chemical_name_systematic
; 
 ? 
;
_space_group_IT_number 102
_symmetry_cell_setting tetragonal
_symmetry_space_group_name_Hall 'P 4n -2n'
_symmetry_space_group_name_H-M 'P 42 n m'
_atom_sites_solution_primary direct
_atom_sites_solution_secondary difmap
_audit_creation_method SHELXL-97
_cell_angle_alpha 90.00
_cell_angle_beta 90.00
_cell_angle_gamma 90.00
_cell_formula_units_Z 2
_cell_length_a 12.144(5)
_cell_length_b 12.144(5)
_cell_length_c 6.824(6)
_cell_measurement_temperature 296(2)
_cell_volume 1006.4(11)
_computing_structure_refinement 'SHELXL-97 (Sheldrick, 1997)'
_computing_structure_solution 'SHELXS-97 (Sheldrick, 1990)'
_diffrn_ambient_temperature 296(2)
_diffrn_measured_fraction_theta_full 0.998
_diffrn_measured_fraction_theta_max 0.998
_diffrn_radiation_monochromator graphite
_diffrn_radiation_source 'fine-focus sealed tube'
_diffrn_radiation_type MoK\a
_diffrn_radiation_wavelength 0.71073
_diffrn_reflns_av_R_equivalents 0.0325
_diffrn_reflns_av_sigmaI/netI 0.0280
_diffrn_reflns_limit_h_max 15
_diffrn_reflns_limit_h_min -15
_diffrn_reflns_limit_k_max 15
_diffrn_reflns_limit_k_min -8
_diffrn_reflns_limit_l_max 8
_diffrn_reflns_limit_l_min -8
_diffrn_reflns_number 5826
_diffrn_reflns_theta_full 27.45
_diffrn_reflns_theta_max 27.45
_diffrn_reflns_theta_min 2.37
_exptl_absorpt_coefficient_mu 13.873
_exptl_absorpt_correction_T_max 0.7456
_exptl_absorpt_correction_T_min 0.5939
_exptl_absorpt_correction_type numerical
_exptl_crystal_density_diffrn 4.094
_exptl_crystal_density_method 'not measured'
_exptl_crystal_F_000 1100
_exptl_crystal_size_max 0.198
_exptl_crystal_size_mid 0.128
_exptl_crystal_size_min 0.059
_refine_diff_density_max 1.388
_refine_diff_density_min -2.829
_refine_diff_density_rms 0.311
_refine_ls_abs_structure_details 'Flack H D (1983), Acta Cryst. A39, 876-881'
_refine_ls_abs_structure_Flack 0.04(4)
_refine_ls_extinction_coef 0.0094(7)
_refine_ls_extinction_expression Fc^*^=kFc[1+0.001xFc^2^\l^3^/sin(2\q)]^-1/4^
_refine_ls_extinction_method SHELXL
_refine_ls_goodness_of_fit_ref 1.137
_refine_ls_matrix_type full
_refine_ls_number_parameters 61
_refine_ls_number_reflns 1212
_refine_ls_number_restraints 1
_refine_ls_restrained_S_all 1.136
_refine_ls_R_factor_all 0.0328
_refine_ls_R_factor_gt 0.0316
_refine_ls_shift/su_max 0.000
_refine_ls_shift/su_mean 0.000
_refine_ls_structure_factor_coef Fsqd
_refine_ls_weighting_details 'calc w=1/[\s^2^(Fo^2^)+(0.0560P)^2^+9.6481P] where P=(Fo^2^+2Fc^2^)/3'
_refine_ls_weighting_scheme calc
_refine_ls_wR_factor_gt 0.0986
_refine_ls_wR_factor_ref 0.0998
_reflns_number_gt 1160
_reflns_number_total 1212
_reflns_threshold_expression >2sigma(I)
_cod_data_source_file cg4004774_si_002.cif
_cod_data_source_block yhw2013011901_0m
_cod_depositor_comments
;
The following automatic conversions were performed:

'_symmetry_cell_setting' value 'Tetragonal' changed to 'tetragonal'
according to /home/saulius/struct/CIF-dictionaries/cif_core.dic
dictionary named 'cif_core.dic' version 2.4.2 from 2011-04-26.

Automatic conversion script
Id: cif_fix_values 1891 2012-01-12 08:04:46Z andrius 
;
_cod_original_cell_volume 1006.4(10)
_cod_original_sg_symbol_H-M 'P4(2)nm '
_cod_database_code 4507946

loop_
_symmetry_equiv_pos_as_xyz
'x, y, z'
'-x, -y, z'
'-y+1/2, x+1/2, z+1/2'
'y+1/2, -x+1/2, z+1/2'
'x+1/2, -y+1/2, z+1/2'
'-x+1/2, y+1/2, z+1/2'
'-y, -x, z'
'y, x, z'

loop_
_atom_site_label
_atom_site_type_symbol
_atom_site_fract_x
_atom_site_fract_y
_atom_site_fract_z
_atom_site_U_iso_or_equiv
_atom_site_adp_type
_atom_site_occupancy
_atom_site_symmetry_multiplicity
_atom_site_calc_flag
_atom_site_refinement_flags
Ba1 Ba 0.51755(4) 0.76930(4) 0.49015(14) 0.0146(2) Uani 1 1 d .
Na1 Na 0.5000 0.5000 0.842(2) 0.058(4) Uani 1 4 d S
Al1 Al 0.20063(17) 0.79937(17) 0.4991(7) 0.0054(6) Uani 1 2 d S
Br1 Br 0.5000 0.5000 0.4091(5) 0.0370(7) Uani 1 4 d S
Br2 Br 0.5000 1.0000 0.2579(9) 0.0983(13) Uani 1 2 d S
B1 B 0.4653(9) 0.7343(8) 1.0292(14) 0.013(2) Uiso 1 1 d .
B2 B 0.3143(8) 0.6857(8) 0.7907(19) 0.008(2) Uiso 1 2 d S
B3 B 0.2680(8) 0.7320(8) 0.134(2) 0.007(2) Uiso 1 2 d S
O1 O 0.1983(5) 0.8017(5) 0.2426(12) 0.0067(15) Uiso 1 2 d S
O2 O 0.0715(5) 0.7637(5) 0.5869(10) 0.0138(12) Uiso 1 1 d .
O3 O 0.2970(5) 0.7030(5) 0.5876(12) 0.0100(16) Uiso 1 2 d S
O4 O 0.4345(5) 0.7053(5) 0.8413(10) 0.0122(12) Uiso 1 1 d .
O5 O 0.2459(5) 0.7541(5) 0.9147(13) 0.0044(15) Uiso 1 2 d S
O6 O 0.3855(6) 0.7562(5) 0.1663(9) 0.0146(13) Uiso 1 1 d .

loop_
_atom_site_aniso_label
_atom_site_aniso_U_11
_atom_site_aniso_U_22
_atom_site_aniso_U_33
_atom_site_aniso_U_23
_atom_site_aniso_U_13
_atom_site_aniso_U_12
Ba1 0.0089(3) 0.0259(3) 0.0090(3) 0.0010(3) -0.0002(4) -0.00060(16)
Na1 0.057(5) 0.057(5) 0.061(9) 0.000 0.000 0.019(6)
Al1 0.0059(8) 0.0059(8) 0.0044(13) -0.0005(13) 0.0005(13) 0.0011(10)
Br1 0.0187(6) 0.0187(6) 0.0738(19) 0.000 0.000 -0.0002(8)
Br2 0.0435(15) 0.0329(14) 0.219(4) 0.000 0.000 -0.001(2)

loop_
_atom_type_symbol
_atom_type_description
_atom_type_scat_dispersion_real
_atom_type_scat_dispersion_imag
_atom_type_scat_source
B B 0.0013 0.0007 'International Tables Vol C Tables 4.2.6.8 and 6.1.1.4'
O O 0.0106 0.0060 'International Tables Vol C Tables 4.2.6.8 and 6.1.1.4'
Na Na 0.0362 0.0249 'International Tables Vol C Tables 4.2.6.8 and 6.1.1.4'
Al Al 0.0645 0.0514 'International Tables Vol C Tables 4.2.6.8 and 6.1.1.4'
Br Br -0.2901 2.4595 'International Tables Vol C Tables 4.2.6.8 and 6.1.1.4'
Ba Ba -0.3244 2.2819 'International Tables Vol C Tables 4.2.6.8 and 6.1.1.4'

loop_
_geom_angle_atom_site_label_1
_geom_angle_atom_site_label_2
_geom_angle_atom_site_label_3
_geom_angle
_geom_angle_site_symmetry_1
_geom_angle_site_symmetry_3
O4 Ba1 O6 118.6(2) . .
O4 Ba1 O5 119.7(2) . 3_654
O6 Ba1 O5 114.9(2) . 3_654
O4 Ba1 O2 153.59(17) . 5_564
O6 Ba1 O2 49.3(2) . 5_564
O5 Ba1 O2 65.6(2) 3_654 5_564
O4 Ba1 O3 50.9(2) . .
O6 Ba1 O3 67.9(2) . .
O5 Ba1 O3 157.72(19) 3_654 .
O2 Ba1 O3 113.4(2) 5_564 .
O4 Ba1 O1 71.0(2) . 3_655
O6 Ba1 O1 154.17(18) . 3_655
O5 Ba1 O1 48.9(2) 3_654 3_655
O2 Ba1 O1 110.74(19) 5_564 3_655
O3 Ba1 O1 118.8(2) . 3_655
O4 Ba1 B3 94.7(3) . 3_655
O6 Ba1 B3 143.7(3) . 3_655
O5 Ba1 B3 28.9(3) 3_654 3_655
O2 Ba1 B3 94.4(3) 5_564 3_655
O3 Ba1 B3 144.5(3) . 3_655
O1 Ba1 B3 26.1(3) 3_655 3_655
O4 Ba1 Br2 131.15(15) . .
O6 Ba1 Br2 67.35(15) . .
O5 Ba1 Br2 93.57(14) 3_654 .
O2 Ba1 Br2 70.37(16) 5_564 .
O3 Ba1 Br2 107.19(15) . .
O1 Ba1 Br2 126.57(16) 3_655 .
B3 Ba1 Br2 102.6(2) 3_655 .
O4 Ba1 B1 138.4(3) . 1_554
O6 Ba1 B1 24.8(2) . 1_554
O5 Ba1 B1 90.1(2) 3_654 1_554
O2 Ba1 B1 24.6(2) 5_564 1_554
O3 Ba1 B1 90.3(3) . 1_554
O1 Ba1 B1 133.0(2) 3_655 1_554
B3 Ba1 B1 119.0(3) 3_655 1_554
Br2 Ba1 B1 67.9(2) . 1_554
O4 Ba1 O6 96.31(19) . 3_655
O6 Ba1 O6 143.5(2) . 3_655
O5 Ba1 O6 45.4(2) 3_654 3_655
O2 Ba1 O6 102.64(17) 5_564 3_655
O3 Ba1 O6 143.9(2) . 3_655
O1 Ba1 O6 44.66(19) 3_655 3_655
B3 Ba1 O6 26.07(19) 3_655 3_655
Br2 Ba1 O6 82.13(13) . 3_655
B1 Ba1 O6 124.8(2) 1_554 3_655
O4 Ba1 Br1 80.88(14) . .
O6 Ba1 Br1 76.74(14) . .
O5 Ba1 Br1 86.22(14) 3_654 .
O2 Ba1 Br1 73.51(13) 5_564 .
O3 Ba1 Br1 72.72(14) . .
O1 Ba1 Br1 81.72(14) 3_655 .
B3 Ba1 Br1 96.17(16) 3_655 .
Br2 Ba1 Br1 140.22(12) . .
B1 Ba1 Br1 72.34(19) 1_554 .
O6 Ba1 Br1 122.17(12) 3_655 .
O4 Ba1 Br2 74.59(16) . 3_655
O6 Ba1 Br2 116.87(15) . 3_655
O5 Ba1 Br2 104.17(15) 3_654 3_655
O2 Ba1 Br2 131.08(15) 5_564 3_655
O3 Ba1 Br2 92.80(15) . 3_655
O1 Ba1 Br2 88.45(14) 3_655 3_655
B3 Ba1 Br2 84.10(18) 3_655 3_655
Br2 Ba1 Br2 62.46(5) . 3_655
B1 Ba1 Br2 128.83(19) 1_554 3_655
O6 Ba1 Br2 59.94(12) 3_655 3_655
Br1 Ba1 Br2 155.39(11) . 3_655
O4 Na1 O4 125.4(3) 2_665 7_665
O4 Na1 O4 179.8(7) 2_665 .
O4 Na1 O4 54.6(3) 7_665 .
O4 Na1 O4 54.6(3) 2_665 8
O4 Na1 O4 179.8(7) 7_665 8
O4 Na1 O4 125.4(3) . 8
O4 Na1 Br1 89.9(4) 2_665 .
O4 Na1 Br1 89.9(4) 7_665 .
O4 Na1 Br1 89.9(4) . .
O4 Na1 Br1 89.9(4) 8 .
O4 Na1 B1 66.3(3) 2_665 8
O4 Na1 B1 154.5(6) 7_665 8
O4 Na1 B1 113.8(3) . 8
O4 Na1 B1 25.7(3) 8 8
Br1 Na1 B1 114.0(3) . 8
O4 Na1 B1 25.7(3) 2_665 2_665
O4 Na1 B1 113.8(3) 7_665 2_665
O4 Na1 B1 154.5(6) . 2_665
O4 Na1 B1 66.3(3) 8 2_665
Br1 Na1 B1 114.0(3) . 2_665
B1 Na1 B1 66.0(4) 8 2_665
O4 Na1 B1 113.8(3) 2_665 7_665
O4 Na1 B1 25.7(3) 7_665 7_665
O4 Na1 B1 66.3(3) . 7_665
O4 Na1 B1 154.5(6) 8 7_665
Br1 Na1 B1 114.0(3) . 7_665
B1 Na1 B1 132.1(6) 8 7_665
B1 Na1 B1 94.4(4) 2_665 7_665
O4 Na1 Al1 116.0(2) 2_665 3_655
O4 Na1 Al1 116.0(2) 7_665 3_655
O4 Na1 Al1 64.05(16) . 3_655
O4 Na1 Al1 64.05(16) 8 3_655
Br1 Na1 Al1 107.3(2) . 3_655
B1 Na1 Al1 50.2(2) 8 3_655
B1 Na1 Al1 113.5(3) 2_665 3_655
B1 Na1 Al1 113.5(3) 7_665 3_655
O4 Na1 Al1 64.05(16) 2_665 4_455
O4 Na1 Al1 64.05(16) 7_665 4_455
O4 Na1 Al1 116.0(2) . 4_455
O4 Na1 Al1 116.0(2) 8 4_455
Br1 Na1 Al1 107.3(2) . 4_455
B1 Na1 Al1 113.5(3) 8 4_455
B1 Na1 Al1 50.2(2) 2_665 4_455
B1 Na1 Al1 50.2(2) 7_665 4_455
Al1 Na1 Al1 145.4(5) 3_655 4_455
O4 Na1 Ba1 41.2(2) 2_665 2_665
O4 Na1 Ba1 101.2(3) 7_665 2_665
O4 Na1 Ba1 138.6(5) . 2_665
O4 Na1 Ba1 78.7(2) 8 2_665
Br1 Na1 Ba1 53.78(18) . 2_665
B1 Na1 Ba1 100.4(2) 8 2_665
B1 Na1 Ba1 61.3(2) 2_665 2_665
B1 Na1 Ba1 107.5(2) 7_665 2_665
Al1 Na1 Ba1 138.99(19) 3_655 2_665
Al1 Na1 Ba1 66.22(9) 4_455 2_665
O4 Na1 Ba1 101.2(3) 2_665 7_665
O4 Na1 Ba1 41.2(2) 7_665 7_665
O4 Na1 Ba1 78.7(2) . 7_665
O4 Na1 Ba1 138.6(5) 8 7_665
Br1 Na1 Ba1 53.78(18) . 7_665
B1 Na1 Ba1 163.9(4) 8 7_665
B1 Na1 Ba1 107.5(2) 2_665 7_665
B1 Na1 Ba1 61.3(2) 7_665 7_665
Al1 Na1 Ba1 138.99(19) 3_655 7_665
Al1 Na1 Ba1 66.22(9) 4_455 7_665
Ba1 Na1 Ba1 64.31(16) 2_665 7_665
O2 Al1 O2 109.4(5) 7_665 .
O2 Al1 O1 109.6(3) 7_665 .
O2 Al1 O1 109.6(3) . .
O2 Al1 O3 108.4(3) 7_665 .
O2 Al1 O3 108.4(3) . .
O1 Al1 O3 111.3(4) . .
O2 Al1 Na1 70.2(3) 7_665 3_554
O2 Al1 Na1 70.2(3) . 3_554
O1 Al1 Na1 71.4(4) . 3_554
O3 Al1 Na1 177.2(4) . 3_554
O2 Al1 Ba1 151.9(3) 7_665 7_665
O2 Al1 Ba1 80.9(2) . 7_665
O1 Al1 Ba1 90.1(2) . 7_665
O3 Al1 Ba1 44.07(12) . 7_665
Na1 Al1 Ba1 136.98(11) 3_554 7_665
Na1 Br1 Ba1 80.42(6) . 8
Na1 Br1 Ba1 80.42(6) . .
Ba1 Br1 Ba1 81.15(2) 8 .
Na1 Br1 Ba1 80.42(6) . 2_665
Ba1 Br1 Ba1 95.65(3) 8 2_665
Ba1 Br1 Ba1 160.84(13) . 2_665
Na1 Br1 Ba1 80.42(6) . 7_665
Ba1 Br1 Ba1 160.84(13) 8 7_665
Ba1 Br1 Ba1 95.65(3) . 7_665
Ba1 Br1 Ba1 81.15(2) 2_665 7_665
Ba1 Br2 Ba1 121.1(2) 2_675 .
Ba1 Br2 Ba1 105.54(2) 2_675 4_464
Ba1 Br2 Ba1 105.54(2) . 4_464
Ba1 Br2 Ba1 105.54(2) 2_675 3_654
Ba1 Br2 Ba1 105.54(2) . 3_654
Ba1 Br2 Ba1 113.92(19) 4_464 3_654
O2 B1 O6 118.2(8) 5_565 1_556
O2 B1 O4 122.3(8) 5_565 .
O6 B1 O4 119.4(8) 1_556 .
O2 B1 Ba1 61.7(5) 5_565 1_556
O6 B1 Ba1 56.7(5) 1_556 1_556
O4 B1 Ba1 171.3(7) . 1_556
O3 B2 O5 113.8(10) . .
O3 B2 O4 109.9(7) . .
O5 B2 O4 109.2(7) . .
O3 B2 O4 109.9(7) . 7_665
O5 B2 O4 109.2(7) . 7_665
O4 B2 O4 104.4(9) . 7_665
O3 B2 Ba1 57.9(3) . 7_665
O5 B2 Ba1 127.2(3) . 7_665
O4 B2 Ba1 122.9(7) . 7_665
O4 B2 Ba1 52.1(4) 7_665 7_665
O1 B3 O6 112.5(7) . .
O1 B3 O6 112.5(7) . 7_665
O6 B3 O6 111.3(10) . 7_665
O1 B3 O5 107.5(9) . 1_554
O6 B3 O5 106.2(7) . 1_554
O6 B3 O5 106.2(7) 7_665 1_554
O1 B3 Ba1 65.9(4) . 5_464
O6 B3 Ba1 165.6(7) . 5_464
O6 B3 Ba1 81.5(4) 7_665 5_464
O5 B3 Ba1 62.5(4) 1_554 5_464
O1 B3 Ba1 65.9(4) . 4_464
O6 B3 Ba1 81.5(4) . 4_464
O6 B3 Ba1 165.6(7) 7_665 4_464
O5 B3 Ba1 62.5(4) 1_554 4_464
Ba1 B3 Ba1 85.1(3) 5_464 4_464
B3 O1 Al1 120.5(8) . .
B3 O1 Ba1 87.9(5) . 5_464
Al1 O1 Ba1 126.65(19) . 5_464
B3 O1 Ba1 87.9(5) . 4_464
Al1 O1 Ba1 126.65(19) . 4_464
Ba1 O1 Ba1 95.5(2) 5_464 4_464
B1 O2 Al1 139.4(7) 5_464 .
B1 O2 Ba1 93.7(5) 5_464 5_465
Al1 O2 Ba1 125.2(4) . 5_465
B2 O3 Al1 122.1(8) . .
B2 O3 Ba1 97.5(4) . 7_665
Al1 O3 Ba1 110.7(2) . 7_665
B2 O3 Ba1 97.5(4) . .
Al1 O3 Ba1 110.7(2) . .
Ba1 O3 Ba1 117.9(3) 7_665 .
B1 O4 B2 120.8(8) . .
B1 O4 Na1 99.2(6) . .
B2 O4 Na1 98.2(5) . .
B1 O4 Ba1 130.2(6) . .
B2 O4 Ba1 101.6(6) . .
Na1 O4 Ba1 99.3(4) . .
B2 O5 B3 111.6(9) . 1_556
B2 O5 Ba1 127.6(2) . 4_465
B3 O5 Ba1 88.7(4) 1_556 4_465
B2 O5 Ba1 127.6(2) . 5_465
B3 O5 Ba1 88.7(4) 1_556 5_465
Ba1 O5 Ba1 99.4(3) 4_465 5_465
B1 O6 B3 122.9(8) 1_554 .
B1 O6 Ba1 98.5(5) 1_554 .
B3 O6 Ba1 134.5(7) . .
B1 O6 Ba1 102.3(5) 1_554 4_464
B3 O6 Ba1 72.5(5) . 4_464
Ba1 O6 Ba1 119.6(2) . 4_464

loop_
_geom_bond_atom_site_label_1
_geom_bond_atom_site_label_2
_geom_bond_distance
_geom_bond_site_symmetry_2
Ba1 O4 2.713(7) .
Ba1 O6 2.735(7) .
Ba1 O5 2.835(6) 3_654
Ba1 O2 2.857(7) 5_564
Ba1 O3 2.874(4) .
Ba1 O1 2.921(6) 3_655
Ba1 B3 3.196(10) 3_655
Ba1 Br2 3.226(3) .
Ba1 B1 3.237(10) 1_554
Ba1 O6 3.315(7) 3_655
Ba1 Br1 3.3237(16) .
Ba1 Br2 3.352(4) 3_655
Na1 O4 2.617(6) 2_665
Na1 O4 2.617(6) 7_665
Na1 O4 2.617(6) .
Na1 O4 2.617(6) 8
Na1 Br1 2.953(16) .
Na1 B1 3.148(12) 8
Na1 B1 3.148(12) 2_665
Na1 B1 3.148(12) 7_665
Na1 Al1 3.609(6) 3_655
Na1 Al1 3.609(6) 4_455
Al1 O2 1.733(7) 7_665
Al1 O2 1.733(7) .
Al1 O1 1.751(9) .
Al1 O3 1.763(9) .
Al1 Na1 3.609(6) 3_554
Al1 Ba1 3.866(3) 7_665
Br1 Ba1 3.3237(16) 8
Br1 Ba1 3.3237(16) 2_665
Br1 Ba1 3.3237(16) 7_665
Br2 Ba1 3.226(3) 2_675
Br2 Ba1 3.352(4) 4_464
Br2 Ba1 3.352(4) 3_654
B1 O2 1.349(12) 5_565
B1 O6 1.373(12) 1_556
B1 O4 1.381(12) .
B1 Ba1 3.237(10) 1_556
B2 O3 1.417(16) .
B2 O5 1.447(15) .
B2 O4 1.519(10) .
B2 O4 1.519(10) 7_665
B2 Ba1 3.366(9) 7_665
B3 O1 1.408(15) .
B3 O6 1.473(10) .
B3 O6 1.473(10) 7_665
B3 O5 1.543(17) 1_554
B3 Ba1 3.196(10) 5_464
B3 Ba1 3.196(10) 4_464
O1 Ba1 2.921(6) 5_464
O1 Ba1 2.921(6) 4_464
O2 B1 1.349(12) 5_464
O2 Ba1 2.857(7) 5_465
O3 Ba1 2.874(4) 7_665
O5 B3 1.543(17) 1_556
O5 Ba1 2.835(6) 4_465
O5 Ba1 2.835(6) 5_465
O6 B1 1.373(12) 1_554
O6 Ba1 3.315(7) 4_464
